data_7024346
loop_
_publ_author_name
'Shuvaev, Konstantin V.'
'Dawe, Louise N.'
'Thompson, Laurence K.'

_publ_section_title
;
 Formation of unusual molecular rectangles and squares containing low spin
 and high spin Co(ii) and Fe(ii) centers
;
_journal_issue 20
_journal_name_full 'Dalton Transactions'
_journal_page_first 4768
_journal_paper_doi 10.1039/b915595c
_journal_volume 39
_journal_year 2010
_chemical_formula_moiety '4(C15 H14 N6 O), 4Fe, 4(C F3 S O3), 2(C H3 O H)'
_chemical_formula_sum 'C66 H64 F12 Fe4 N24 O18 S4'
_chemical_formula_weight 2060.99
_chemical_name_systematic
;
?
;
_space_group_IT_number 2
_symmetry_cell_setting triclinic
_symmetry_Int_Tables_number 2
_symmetry_space_group_name_Hall '-P 1'
_symmetry_space_group_name_H-M 'P -1'
_atom_sites_solution_hydrogens geom
_atom_sites_solution_primary direct
_atom_sites_solution_secondary difmap
_audit_creation_method SHELXL-97
_cell_angle_alpha 89.440(7)
_cell_angle_beta 80.884(5)
_cell_angle_gamma 89.425(7)
_cell_formula_units_Z 2
_cell_length_a 13.767(2)
_cell_length_b 14.043(3)
_cell_length_c 21.488(4)
_cell_measurement_reflns_used 15560
_cell_measurement_temperature 123(2)
_cell_measurement_theta_max 30.8064
_cell_measurement_theta_min 2.8804
_cell_volume 4101.5(13)
_computing_cell_refinement 'CrystalClear (Rigaku/MSC Inc., 2005)'
_computing_data_collection 'CrystalClear (Rigaku/MSC Inc., 2005)'
_computing_data_reduction 'CrystalClear (Rigaku/MSC Inc., 2005)'
_computing_molecular_graphics 'CrystalStructure3.7.0(Rigaku/MSC Inc.,2005)'
_computing_publication_material 'CrystalStructure3.7.0(Rigaku/MSC Inc.,2005)'
_computing_structure_refinement 'SHELXL-97 (Sheldrick, 1997)'
_computing_structure_solution 'SHELXS-97 (Sheldrick, 1990)'
_diffrn_ambient_temperature 123(2)
_diffrn_detector_area_resol_mean 14.63
_diffrn_measured_fraction_theta_full 0.987
_diffrn_measured_fraction_theta_max 0.987
_diffrn_measurement_device_type 'Rigaku Saturn'
_diffrn_measurement_method \w
_diffrn_radiation_monochromator 'graphite-Rigaku SHINE'
_diffrn_radiation_source 'fine-focus sealed tube'
_diffrn_radiation_type MoK\a
_diffrn_radiation_wavelength 0.71075
_diffrn_reflns_av_R_equivalents 0.0484
_diffrn_reflns_av_sigmaI/netI 0.0694
_diffrn_reflns_limit_h_max 15
_diffrn_reflns_limit_h_min -17
_diffrn_reflns_limit_k_max 17
_diffrn_reflns_limit_k_min -14
_diffrn_reflns_limit_l_max 26
_diffrn_reflns_limit_l_min -26
_diffrn_reflns_number 38297
_diffrn_reflns_theta_full 26.50
_diffrn_reflns_theta_max 26.50
_diffrn_reflns_theta_min 2.62
_exptl_absorpt_coefficient_mu 0.904
_exptl_absorpt_correction_T_max 0.9552
_exptl_absorpt_correction_T_min 0.9006
_exptl_absorpt_correction_type numerical
_exptl_absorpt_process_details '(T. Higashi, 2000)'
_exptl_crystal_colour 'Dark Red'
_exptl_crystal_density_diffrn 1.669
_exptl_crystal_density_method 'not measured'
_exptl_crystal_description Prism
_exptl_crystal_F_000 2096
_exptl_crystal_size_max 0.14
_exptl_crystal_size_mid 0.14
_exptl_crystal_size_min 0.08
_refine_diff_density_max 2.089
_refine_diff_density_min -2.185
_refine_diff_density_rms 0.159
_refine_ls_extinction_method none
_refine_ls_goodness_of_fit_ref 1.071
_refine_ls_hydrogen_treatment constr
_refine_ls_matrix_type full
_refine_ls_number_parameters 1086
_refine_ls_number_reflns 16776
_refine_ls_number_restraints 97
_refine_ls_restrained_S_all 1.112
_refine_ls_R_factor_all 0.1310
_refine_ls_R_factor_gt 0.1177
_refine_ls_shift/su_max 0.000
_refine_ls_shift/su_mean 0.000
_refine_ls_structure_factor_coef Fsqd
_refine_ls_weighting_details 'calc w=1/[\s^2^(Fo^2^)+(0.1798P)^2^+19.8051P] where P=(Fo^2^+2Fc^2^)/3'
_refine_ls_weighting_scheme calc
_refine_ls_wR_factor_gt 0.3177
_refine_ls_wR_factor_ref 0.3323
_reflns_number_gt 13984
_reflns_number_total 16776
_reflns_threshold_expression >2sigma(I)
_cod_data_source_file b915595c.txt
_cod_data_source_block Compound3
_cod_depositor_comments
;
The following automatic conversions were performed:

'_exptl_absorpt_correction_type' value 'Numerical' changed to
'numerical' according to
/home/saulius/struct/CIF-dictionaries/cif_core.dic dictionary named
'cif_core.dic' version 2.4.2 from 2011-04-26.

Automatic conversion script
Id: cif_fix_values 1891 2012-01-12 08:04:46Z andrius 
;
_cod_original_cell_volume 4101.5(12)
_cod_database_code 7024346

loop_
_symmetry_equiv_pos_as_xyz
'x, y, z'
'-x, -y, -z'

loop_
_atom_site_label
_atom_site_type_symbol
_atom_site_fract_x
_atom_site_fract_y
_atom_site_fract_z
_atom_site_U_iso_or_equiv
_atom_site_adp_type
_atom_site_occupancy
_atom_site_symmetry_multiplicity
_atom_site_calc_flag
_atom_site_refinement_flags
_atom_site_disorder_assembly
_atom_site_disorder_group
Fe1 Fe 0.48014(7) 0.26067(7) 0.26931(5) 0.0334(3) Uani 1 1 d . . .
Fe2 Fe 0.24571(7) 0.39400(7) 0.24447(4) 0.0318(3) Uani 1 1 d . . .
Fe3 Fe 0.37059(7) 0.02314(7) 0.22308(5) 0.0327(3) Uani 1 1 d . . .
Fe4 Fe 0.12118(7) 0.15211(7) 0.23856(5) 0.0338(3) Uani 1 1 d . . .
S1 S 0.78407(15) 0.68197(13) 0.07447(9) 0.0410(4) Uani 1 1 d . . .
S2 S 0.3405(4) 0.6672(4) 0.4901(3) 0.1293(16) Uiso 1 1 d D . .
S3 S 0.8100(4) 0.1716(5) 0.0763(2) 0.0585(12) Uiso 0.50 1 d PD A 1
C63 C 0.8534(12) 0.2979(11) 0.0613(8) 0.091(8) Uiso 0.50 1 d PD A 1
F7 F 0.7965(11) 0.3359(11) 0.1217(7) 0.094(4) Uiso 0.50 1 d PD A 1
F8 F 0.8212(12) 0.3286(11) 0.0218(7) 0.095(5) Uiso 0.50 1 d PD A 1
F9 F 0.9306(11) 0.3019(12) 0.0665(8) 0.089(5) Uiso 0.50 1 d PD A 1
O11 O 0.8527(11) 0.1322(10) 0.0158(6) 0.073(4) Uiso 0.50 1 d PD A 1
O12 O 0.7067(10) 0.1688(13) 0.0839(9) 0.094(5) Uiso 0.50 1 d PD A 1
O13 O 0.8556(9) 0.1343(8) 0.1237(5) 0.051(3) Uiso 0.50 1 d PD A 1
S4 S 0.7839(4) 0.2112(4) 0.0736(3) 0.0611(12) Uiso 0.50 1 d PD B 2
C64 C 0.8807(8) 0.2628(7) 0.0273(5) 0.045(3) Uiso 0.50 1 d PD B 2
F8 F 0.8525(7) 0.3513(6) -0.0003(5) 0.048(2) Uiso 0.50 1 d PD B 2
F9 F 0.9632(8) 0.2903(8) 0.0569(5) 0.048(3) Uiso 0.50 1 d PD B 2
F10 F 0.9258(7) 0.2099(7) -0.0266(5) 0.058(2) Uiso 0.50 1 d PD B 2
O14 O 0.7593(9) 0.2738(9) 0.1256(5) 0.054(3) Uiso 0.50 1 d PD B 2
O15 O 0.7082(11) 0.2088(12) 0.0353(7) 0.083(4) Uiso 0.50 1 d PD B 2
O16 O 0.8157(12) 0.1215(10) 0.0844(8) 0.078(4) Uiso 0.50 1 d PD B 2
S5 S 0.2132(3) 0.1517(3) 0.55972(18) 0.0675(9) Uiso 0.75 1 d PD C 3
C65 C 0.2182(10) 0.2733(9) 0.5797(6) 0.076(4) Uiso 0.75 1 d PD C 3
F11 F 0.2136(8) 0.2820(8) 0.6446(5) 0.102(3) Uiso 0.75 1 d PD C 3
F12 F 0.3048(7) 0.3130(7) 0.5515(5) 0.091(3) Uiso 0.75 1 d PD C 3
F13 F 0.1379(8) 0.3256(8) 0.5622(6) 0.104(3) Uiso 0.75 1 d PD C 3
O17 O 0.2235(7) 0.1593(7) 0.4928(4) 0.066(2) Uiso 0.75 1 d PD C 3
O18 O 0.1180(7) 0.1235(8) 0.5904(5) 0.081(3) Uiso 0.75 1 d PD C 3
O19 O 0.2947(7) 0.1153(7) 0.5837(5) 0.078(3) Uiso 0.75 1 d PD C 3
S6 S 0.2508(7) 0.2445(6) 0.5827(4) 0.0471(18) Uiso 0.25 1 d PD D 4
C66 C 0.2275(17) 0.3615(12) 0.5630(11) 0.061(9) Uiso 0.25 1 d PD D 4
F14 F 0.308(2) 0.389(2) 0.5180(14) 0.116(11) Uiso 0.25 1 d PD D 4
F15 F 0.221(2) 0.4286(17) 0.6098(12) 0.094(8) Uiso 0.25 1 d PD D 4
F16 F 0.1439(16) 0.3701(19) 0.5361(13) 0.081(7) Uiso 0.25 1 d PD D 4
O20 O 0.3398(17) 0.251(2) 0.6048(15) 0.090(10) Uiso 0.25 1 d PD D 4
O21 O 0.175(3) 0.209(3) 0.6269(18) 0.17(2) Uiso 0.25 1 d PD D 4
O22 O 0.2562(19) 0.2019(16) 0.5219(9) 0.059(6) Uiso 0.25 1 d PD D 4
F1 F 0.8445(6) 0.5083(5) 0.0819(3) 0.093(2) Uani 1 1 d . . .
F2 F 0.9590(5) 0.6078(7) 0.0500(3) 0.100(3) Uani 1 1 d . . .
F3 F 0.8636(6) 0.5649(6) -0.0136(3) 0.100(3) Uani 1 1 d . . .
F4 F 0.2386(10) 0.5241(10) 0.5481(6) 0.174(5) Uiso 1 1 d D . .
F5 F 0.2923(14) 0.5149(13) 0.4348(8) 0.244(8) Uiso 1 1 d D . .
F6 F 0.3959(16) 0.5114(17) 0.5023(12) 0.326(12) Uiso 1 1 d D . .
O1 O 0.3395(3) 0.3185(4) 0.2981(2) 0.0341(10) Uani 1 1 d . . .
O2 O 0.2442(4) 0.0827(4) 0.2684(2) 0.0367(11) Uani 1 1 d . . .
O3 O 0.4337(4) 0.1535(3) 0.2105(2) 0.0346(10) Uani 1 1 d . . .
O4 O 0.2019(4) 0.2710(3) 0.1991(2) 0.0353(10) Uani 1 1 d . . .
O5 O 0.6886(5) 0.6448(5) 0.0687(3) 0.0629(17) Uani 1 1 d . . .
O6 O 0.8028(5) 0.6932(4) 0.1376(3) 0.0518(14) Uani 1 1 d . . .
O7 O 0.8123(5) 0.7609(4) 0.0332(3) 0.0555(15) Uani 1 1 d . . .
O8 O 0.2574(6) 0.7004(6) 0.4683(4) 0.088(2) Uiso 1 1 d D . .
O9 O 0.3612(12) 0.6885(12) 0.5511(5) 0.177(6) Uiso 1 1 d D . .
O10 O 0.4185(9) 0.6713(11) 0.4406(6) 0.160(5) Uiso 1 1 d D . .
O23 O 0.4667(5) 0.3013(4) 0.0026(3) 0.0541(14) Uiso 1 1 d . . .
O24 O 0.1723(18) 0.7046(17) 0.3670(12) 0.122(7) Uiso 0.50 1 d P . .
O25 O 0.1999(18) 0.9532(17) 0.4976(12) 0.125(7) Uiso 0.50 1 d P . .
N1 N 0.6004(4) 0.1750(4) 0.2919(3) 0.0368(13) Uani 1 1 d . . .
N2 N 0.4413(4) 0.2225(4) 0.3644(3) 0.0362(13) Uani 1 1 d . . .
N3 N 0.3529(4) 0.2565(5) 0.3951(3) 0.0396(14) Uani 1 1 d . . .
N4 N 0.2164(5) 0.3448(5) 0.3835(3) 0.0390(14) Uani 1 1 d . . .
N5 N 0.1749(4) 0.3947(4) 0.3388(3) 0.0364(13) Uani 1 1 d . . .
N6 N 0.1110(4) 0.4775(4) 0.2443(3) 0.0370(13) Uani 1 1 d . . .
N7 N 0.5000(4) -0.0406(4) 0.2104(3) 0.0359(13) Uani 1 1 d . . .
N8 N 0.3811(4) -0.0065(4) 0.3080(3) 0.0355(13) Uani 1 1 d . . .
N9 N 0.3056(5) 0.0218(5) 0.3555(3) 0.0423(15) Uani 1 1 d . . .
N10 N 0.1604(5) 0.1040(5) 0.3687(3) 0.0497(17) Uani 1 1 d . . .
N11 N 0.0941(5) 0.1508(5) 0.3389(3) 0.0419(14) Uani 1 1 d . . .
N12 N -0.0144(5) 0.2345(4) 0.2676(3) 0.0406(14) Uani 1 1 d . . .
N13 N 0.5558(4) 0.3937(4) 0.2769(3) 0.0374(13) Uani 1 1 d . . .
N14 N 0.5185(4) 0.3121(4) 0.1772(3) 0.0341(12) Uani 1 1 d . . .
N15 N 0.4868(5) 0.2596(4) 0.1303(3) 0.0390(14) Uani 1 1 d . . .
N16 N 0.4075(5) 0.1266(4) 0.1076(3) 0.0394(14) Uani 1 1 d . . .
N17 N 0.3645(4) 0.0458(4) 0.1366(3) 0.0369(13) Uani 1 1 d . . .
N18 N 0.3000(4) -0.0913(4) 0.2042(3) 0.0410(14) Uani 1 1 d . . .
N19 N 0.3311(4) 0.5245(4) 0.2363(3) 0.0337(12) Uani 1 1 d . . .
N20 N 0.2943(4) 0.4123(4) 0.1470(3) 0.0339(12) Uani 1 1 d . . .
N21 N 0.2631(5) 0.3515(4) 0.1052(3) 0.0357(13) Uani 1 1 d . . .
N22 N 0.1738(5) 0.2152(4) 0.1039(3) 0.0376(13) Uani 1 1 d . . .
N23 N 0.1262(4) 0.1431(4) 0.1390(3) 0.0334(12) Uani 1 1 d . . .
N24 N 0.0401(4) 0.0241(4) 0.2227(3) 0.0357(13) Uani 1 1 d . . .
C1 C 0.6782(6) 0.1480(6) 0.2505(4) 0.0423(17) Uani 1 1 d . . .
H1 H 0.6821 0.1674 0.2077 0.051 Uiso 1 1 calc R . .
C2 C 0.7532(6) 0.0927(6) 0.2676(4) 0.0481(19) Uani 1 1 d . . .
H2 H 0.8088 0.0758 0.2375 0.058 Uiso 1 1 calc R . .
C3 C 0.7460(6) 0.0629(7) 0.3288(4) 0.053(2) Uani 1 1 d . . .
H3 H 0.7961 0.0238 0.3416 0.064 Uiso 1 1 calc R . .
C4 C 0.6643(6) 0.0902(6) 0.3729(4) 0.0489(19) Uani 1 1 d . . .
H4 H 0.6589 0.0713 0.4158 0.059 Uiso 1 1 calc R . .
C5 C 0.5923(6) 0.1447(5) 0.3524(4) 0.0403(16) Uani 1 1 d . . .
C6 C 0.5019(6) 0.1741(5) 0.3937(3) 0.0394(16) Uani 1 1 d . . .
C7 C 0.4804(7) 0.1474(7) 0.4623(4) 0.060(3) Uani 1 1 d . . .
H5 H 0.5035 0.1978 0.4874 0.072 Uiso 1 1 calc R . .
H6 H 0.5143 0.0875 0.4693 0.072 Uiso 1 1 calc R . .
H7 H 0.4093 0.1394 0.4748 0.072 Uiso 1 1 calc R . .
C8 C 0.3001(5) 0.3083(5) 0.3567(3) 0.0340(14) Uani 1 1 d . . .
C9 C 0.0972(6) 0.4458(6) 0.3553(4) 0.0429(17) Uani 1 1 d . . .
C10 C 0.0479(7) 0.4612(8) 0.4217(4) 0.061(2) Uani 1 1 d . . .
H8 H -0.0022 0.4123 0.4334 0.073 Uiso 1 1 calc R . .
H9 H 0.0166 0.5243 0.4251 0.073 Uiso 1 1 calc R . .
H10 H 0.0969 0.4570 0.4501 0.073 Uiso 1 1 calc R . .
C11 C 0.0597(6) 0.4940(6) 0.3022(4) 0.0429(17) Uani 1 1 d . . .
C12 C -0.0246(7) 0.5509(7) 0.3108(5) 0.062(3) Uani 1 1 d . . .
H11 H -0.0597 0.5620 0.3519 0.075 Uiso 1 1 calc R . .
C13 C -0.0566(7) 0.5913(7) 0.2581(5) 0.059(2) Uani 1 1 d . . .
H12 H -0.1131 0.6317 0.2630 0.071 Uiso 1 1 calc R . .
C14 C -0.0066(6) 0.5728(6) 0.1995(5) 0.051(2) Uani 1 1 d . . .
H13 H -0.0291 0.5980 0.1631 0.062 Uiso 1 1 calc R . .
C15 C 0.0774(6) 0.5166(6) 0.1939(4) 0.0438(17) Uani 1 1 d . . .
H14 H 0.1130 0.5050 0.1530 0.053 Uiso 1 1 calc R . .
C16 C 0.5638(6) -0.0511(6) 0.1570(4) 0.0443(18) Uani 1 1 d . . .
H15 H 0.5472 -0.0248 0.1191 0.053 Uiso 1 1 calc R . .
C17 C 0.6523(6) -0.0983(7) 0.1546(5) 0.054(2) Uani 1 1 d . . .
H16 H 0.6955 -0.1050 0.1157 0.065 Uiso 1 1 calc R . .
C18 C 0.6771(6) -0.1356(7) 0.2093(5) 0.058(2) Uani 1 1 d . . .
H17 H 0.7378 -0.1686 0.2088 0.070 Uiso 1 1 calc R . .
C19 C 0.6133(6) -0.1247(6) 0.2647(4) 0.0486(19) Uani 1 1 d . . .
H18 H 0.6297 -0.1502 0.3029 0.058 Uiso 1 1 calc R . .
C20 C 0.5262(5) -0.0772(5) 0.2650(4) 0.0393(16) Uani 1 1 d . . .
C21 C 0.4540(5) -0.0578(5) 0.3218(3) 0.0383(15) Uani 1 1 d . . .
C22 C 0.4655(6) -0.0926(6) 0.3856(4) 0.0485(19) Uani 1 1 d . . .
H19 H 0.5009 -0.0452 0.4064 0.058 Uiso 1 1 calc R . .
H20 H 0.5028 -0.1526 0.3821 0.058 Uiso 1 1 calc R . .
H21 H 0.4004 -0.1030 0.4106 0.058 Uiso 1 1 calc R . .
C23 C 0.2394(6) 0.0686(5) 0.3290(3) 0.0382(15) Uani 1 1 d . . .
C24 C 0.0188(6) 0.1922(6) 0.3710(4) 0.051(2) Uani 1 1 d . . .
C25 C -0.0001(10) 0.1910(12) 0.4401(5) 0.102(5) Uani 1 1 d . . .
H22 H -0.0404 0.1358 0.4550 0.123 Uiso 1 1 calc R . .
H23 H -0.0351 0.2495 0.4552 0.123 Uiso 1 1 calc R . .
H24 H 0.0625 0.1871 0.4562 0.123 Uiso 1 1 calc R . .
C26 C -0.0443(6) 0.2409(6) 0.3304(4) 0.0474(19) Uani 1 1 d . . .
C27 C -0.1288(7) 0.2893(8) 0.3549(5) 0.066(3) Uani 1 1 d . . .
H25 H -0.1519 0.2894 0.3990 0.079 Uiso 1 1 calc R . .
C28 C -0.1796(7) 0.3382(7) 0.3129(6) 0.069(3) Uani 1 1 d . . .
H26 H -0.2375 0.3732 0.3287 0.083 Uiso 1 1 calc R . .
C29 C -0.1475(7) 0.3365(7) 0.2495(5) 0.062(3) Uani 1 1 d . . .
H27 H -0.1807 0.3716 0.2211 0.074 Uiso 1 1 calc R . .
C30 C -0.0650(6) 0.2819(6) 0.2280(4) 0.0490(19) Uani 1 1 d . . .
H28 H -0.0432 0.2778 0.1839 0.059 Uiso 1 1 calc R . .
C31 C 0.5675(6) 0.4382(6) 0.3301(4) 0.0465(18) Uani 1 1 d . . .
H29 H 0.5421 0.4091 0.3694 0.056 Uiso 1 1 calc R . .
C32 C 0.6155(7) 0.5259(6) 0.3305(4) 0.054(2) Uani 1 1 d . . .
H30 H 0.6216 0.5560 0.3690 0.065 Uiso 1 1 calc R . .
C33 C 0.6534(6) 0.5670(6) 0.2739(4) 0.0496(19) Uani 1 1 d . . .
H31 H 0.6880 0.6254 0.2727 0.060 Uiso 1 1 calc R . .
C34 C 0.6407(6) 0.5223(6) 0.2182(4) 0.0457(18) Uani 1 1 d . . .
H32 H 0.6666 0.5500 0.1786 0.055 Uiso 1 1 calc R . .
C35 C 0.5901(5) 0.4377(5) 0.2209(3) 0.0386(16) Uani 1 1 d . . .
C36 C 0.5667(5) 0.3888(5) 0.1638(3) 0.0362(15) Uani 1 1 d . . .
C37 C 0.5959(6) 0.4283(6) 0.0994(4) 0.0469(18) Uani 1 1 d . . .
H33 H 0.6604 0.4025 0.0812 0.056 Uiso 1 1 calc R . .
H34 H 0.5996 0.4979 0.1015 0.056 Uiso 1 1 calc R . .
H35 H 0.5471 0.4108 0.0730 0.056 Uiso 1 1 calc R . .
C38 C 0.4397(5) 0.1763(5) 0.1510(3) 0.0376(15) Uani 1 1 d . . .
C39 C 0.3281(6) -0.0183(6) 0.1032(4) 0.0438(17) Uani 1 1 d . . .
C40 C 0.3305(8) -0.0086(7) 0.0338(5) 0.061(2) Uani 1 1 d . . .
H36 H 0.2709 0.0247 0.0255 0.073 Uiso 1 1 calc R . .
H37 H 0.3338 -0.0719 0.0148 0.073 Uiso 1 1 calc R . .
H38 H 0.3885 0.0280 0.0154 0.073 Uiso 1 1 calc R . .
C41 C 0.2871(6) -0.0972(6) 0.1427(4) 0.0453(18) Uani 1 1 d . . .
C42 C 0.2366(6) -0.1732(6) 0.1220(5) 0.054(2) Uani 1 1 d . . .
H39 H 0.2293 -0.1772 0.0789 0.065 Uiso 1 1 calc R . .
C43 C 0.1974(7) -0.2420(7) 0.1638(6) 0.067(3) Uani 1 1 d . . .
H40 H 0.1635 -0.2944 0.1499 0.080 Uiso 1 1 calc R . .
C44 C 0.2079(7) -0.2340(7) 0.2261(6) 0.061(2) Uani 1 1 d . . .
H41 H 0.1796 -0.2799 0.2562 0.073 Uiso 1 1 calc R . .
C45 C 0.2594(6) -0.1594(6) 0.2443(5) 0.052(2) Uani 1 1 d . . .
H42 H 0.2670 -0.1554 0.2874 0.062 Uiso 1 1 calc R . .
C46 C 0.3576(5) 0.5746(5) 0.2831(3) 0.0374(15) Uani 1 1 d . . .
H43 H 0.3345 0.5553 0.3253 0.045 Uiso 1 1 calc R . .
C47 C 0.4176(6) 0.6540(6) 0.2727(4) 0.0434(17) Uani 1 1 d . . .
H44 H 0.4333 0.6892 0.3073 0.052 Uiso 1 1 calc R . .
C48 C 0.4541(6) 0.6811(6) 0.2119(4) 0.0430(17) Uani 1 1 d . . .
H45 H 0.4969 0.7340 0.2037 0.052 Uiso 1 1 calc R . .
C49 C 0.4267(6) 0.6292(5) 0.1622(4) 0.0399(16) Uani 1 1 d . . .
H46 H 0.4494 0.6471 0.1197 0.048 Uiso 1 1 calc R . .
C50 C 0.3665(5) 0.5519(5) 0.1759(3) 0.0351(14) Uani 1 1 d . . .
C51 C 0.3383(5) 0.4916(5) 0.1255(3) 0.0368(15) Uani 1 1 d . . .
C52 C 0.3537(6) 0.5212(6) 0.0590(4) 0.0443(18) Uani 1 1 d . . .
H47 H 0.4171 0.4964 0.0380 0.053 Uiso 1 1 calc R . .
H48 H 0.3533 0.5908 0.0562 0.053 Uiso 1 1 calc R . .
H49 H 0.3008 0.4959 0.0385 0.053 Uiso 1 1 calc R . .
C53 C 0.2155(5) 0.2815(5) 0.1376(3) 0.0325(14) Uani 1 1 d . . .
C54 C 0.0814(5) 0.0765(5) 0.1142(4) 0.0371(15) Uani 1 1 d . . .
C55 C 0.0742(7) 0.0659(7) 0.0465(4) 0.051(2) Uani 1 1 d . . .
H50 H 0.0153 0.0994 0.0372 0.062 Uiso 1 1 calc R . .
H51 H 0.0699 -0.0018 0.0367 0.062 Uiso 1 1 calc R . .
H52 H 0.1327 0.0930 0.0208 0.062 Uiso 1 1 calc R . .
C56 C 0.0338(5) 0.0054(5) 0.1616(4) 0.0380(16) Uani 1 1 d . . .
C57 C -0.0139(5) -0.0743(5) 0.1440(4) 0.0416(17) Uani 1 1 d . . .
H53 H -0.0191 -0.0851 0.1011 0.050 Uiso 1 1 calc R . .
C58 C -0.0537(6) -0.1381(6) 0.1909(4) 0.0471(19) Uani 1 1 d . . .
H54 H -0.0850 -0.1943 0.1802 0.056 Uiso 1 1 calc R . .
C59 C -0.0474(6) -0.1192(6) 0.2519(4) 0.0495(19) Uani 1 1 d . . .
H55 H -0.0755 -0.1614 0.2846 0.059 Uiso 1 1 calc R . .
C60 C 0.0005(6) -0.0377(5) 0.2661(4) 0.0440(17) Uani 1 1 d . . .
H56 H 0.0051 -0.0256 0.3089 0.053 Uiso 1 1 calc R . .
C61 C 0.8676(8) 0.5860(8) 0.0459(4) 0.065(3) Uani 1 1 d . . .
C62 C 0.3021(16) 0.5487(12) 0.4940(10) 0.200(11) Uiso 1 1 d D . .
C67 C 0.4902(9) 0.2186(9) -0.0303(6) 0.079(3) Uiso 1 1 d . . .
H57 H 0.5129 0.1704 -0.0024 0.095 Uiso 1 1 calc R . .
H58 H 0.5425 0.2311 -0.0659 0.095 Uiso 1 1 calc R . .
H59 H 0.4319 0.1952 -0.0461 0.095 Uiso 1 1 calc R . .
C68 C 0.0853(17) 0.7608(17) 0.3830(11) 0.073(6) Uiso 0.50 1 d P . .
H60 H 0.0840 0.8114 0.3514 0.088 Uiso 0.50 1 calc PR . .
H61 H 0.0847 0.7892 0.4245 0.088 Uiso 0.50 1 calc PR . .
H62 H 0.0274 0.7204 0.3840 0.088 Uiso 0.50 1 calc PR . .
C69 C 0.1148(16) 1.0015(16) 0.4785(11) 0.068(5) Uiso 0.50 1 d P . .
H63 H 0.1363 1.0410 0.4411 0.082 Uiso 0.50 1 calc PR . .
H64 H 0.0830 1.0419 0.5129 0.082 Uiso 0.50 1 calc PR . .
H65 H 0.0679 0.9541 0.4686 0.082 Uiso 0.50 1 calc PR . .

loop_
_atom_site_aniso_label
_atom_site_aniso_U_11
_atom_site_aniso_U_22
_atom_site_aniso_U_33
_atom_site_aniso_U_23
_atom_site_aniso_U_13
_atom_site_aniso_U_12
Fe1 0.0321(5) 0.0388(6) 0.0293(5) 0.0013(4) -0.0047(4) 0.0017(4)
Fe2 0.0356(5) 0.0330(5) 0.0275(5) -0.0008(4) -0.0074(4) 0.0020(4)
Fe3 0.0332(5) 0.0330(5) 0.0312(5) 0.0002(4) -0.0030(4) 0.0029(4)
Fe4 0.0346(5) 0.0342(5) 0.0333(5) 0.0004(4) -0.0081(4) 0.0016(4)
S1 0.0481(11) 0.0386(9) 0.0366(9) -0.0021(7) -0.0069(8) -0.0045(8)
F1 0.140(7) 0.058(4) 0.088(5) -0.011(3) -0.043(5) 0.033(4)
F2 0.058(4) 0.188(8) 0.053(4) -0.002(4) -0.011(3) 0.035(4)
F3 0.131(6) 0.117(6) 0.059(4) -0.035(4) -0.037(4) 0.070(5)
O1 0.034(3) 0.044(3) 0.024(2) 0.0028(19) -0.0044(18) 0.006(2)
O2 0.035(3) 0.039(3) 0.035(3) 0.001(2) -0.002(2) 0.004(2)
O3 0.036(3) 0.038(3) 0.029(2) -0.0002(19) -0.0018(19) 0.000(2)
O4 0.044(3) 0.032(2) 0.032(2) 0.0022(19) -0.010(2) -0.001(2)
O5 0.054(4) 0.067(4) 0.071(4) 0.009(3) -0.020(3) -0.013(3)
O6 0.063(4) 0.057(3) 0.035(3) -0.005(2) -0.007(3) -0.001(3)
O7 0.072(4) 0.052(3) 0.044(3) 0.000(3) -0.013(3) -0.013(3)
N1 0.036(3) 0.036(3) 0.038(3) -0.004(2) -0.007(2) 0.002(2)
N2 0.033(3) 0.043(3) 0.032(3) 0.004(2) -0.007(2) 0.005(2)
N3 0.035(3) 0.051(4) 0.032(3) 0.001(3) -0.005(2) 0.014(3)
N4 0.040(3) 0.050(4) 0.027(3) -0.002(3) -0.007(2) 0.013(3)
N5 0.037(3) 0.041(3) 0.032(3) -0.003(2) -0.007(2) 0.007(2)
N6 0.037(3) 0.037(3) 0.040(3) -0.001(2) -0.014(3) 0.002(2)
N7 0.033(3) 0.038(3) 0.035(3) -0.004(2) 0.000(2) -0.001(2)
N8 0.032(3) 0.034(3) 0.040(3) 0.003(2) -0.006(2) 0.003(2)
N9 0.042(3) 0.050(4) 0.033(3) 0.003(3) 0.000(3) 0.014(3)
N10 0.049(4) 0.065(4) 0.033(3) 0.006(3) -0.003(3) 0.023(3)
N11 0.035(3) 0.044(3) 0.047(4) 0.002(3) -0.006(3) 0.012(3)
N12 0.036(3) 0.038(3) 0.051(4) 0.001(3) -0.014(3) 0.003(3)
N13 0.036(3) 0.042(3) 0.036(3) 0.002(3) -0.013(2) 0.004(3)
N14 0.034(3) 0.035(3) 0.032(3) -0.001(2) -0.003(2) -0.001(2)
N15 0.049(4) 0.038(3) 0.030(3) -0.004(2) -0.007(3) -0.007(3)
N16 0.046(4) 0.041(3) 0.033(3) 0.000(2) -0.012(3) -0.001(3)
N17 0.032(3) 0.037(3) 0.042(3) -0.001(2) -0.005(2) 0.000(2)
N18 0.031(3) 0.038(3) 0.052(4) 0.004(3) -0.001(3) 0.006(2)
N19 0.033(3) 0.035(3) 0.034(3) -0.003(2) -0.010(2) 0.003(2)
N20 0.037(3) 0.031(3) 0.034(3) 0.001(2) -0.009(2) -0.001(2)
N21 0.042(3) 0.034(3) 0.032(3) -0.004(2) -0.008(2) -0.005(2)
N22 0.043(3) 0.040(3) 0.033(3) 0.000(2) -0.014(3) -0.005(3)
N23 0.032(3) 0.034(3) 0.034(3) -0.002(2) -0.005(2) -0.003(2)
N24 0.035(3) 0.033(3) 0.039(3) 0.000(2) -0.006(2) 0.001(2)
C1 0.036(4) 0.049(4) 0.041(4) 0.002(3) -0.003(3) 0.001(3)
C2 0.041(4) 0.050(5) 0.052(5) -0.009(4) -0.006(3) 0.008(3)
C3 0.040(4) 0.062(5) 0.058(5) 0.004(4) -0.009(4) 0.012(4)
C4 0.048(5) 0.062(5) 0.036(4) 0.003(4) -0.005(3) 0.014(4)
C5 0.044(4) 0.042(4) 0.037(4) -0.002(3) -0.011(3) 0.006(3)
C6 0.042(4) 0.042(4) 0.034(4) 0.003(3) -0.007(3) 0.009(3)
C7 0.064(6) 0.078(6) 0.037(4) 0.005(4) -0.006(4) 0.033(5)
C8 0.035(4) 0.037(4) 0.031(3) -0.001(3) -0.007(3) 0.006(3)
C9 0.038(4) 0.051(4) 0.040(4) -0.006(3) -0.008(3) 0.011(3)
C10 0.061(6) 0.082(7) 0.039(4) -0.009(4) -0.007(4) 0.029(5)
C11 0.039(4) 0.047(4) 0.044(4) -0.006(3) -0.012(3) 0.007(3)
C12 0.050(5) 0.074(6) 0.062(6) -0.008(5) -0.008(4) 0.034(5)
C13 0.051(5) 0.068(6) 0.061(6) -0.007(5) -0.015(4) 0.023(4)
C14 0.048(5) 0.049(5) 0.061(5) 0.005(4) -0.024(4) 0.005(4)
C15 0.044(4) 0.042(4) 0.048(4) 0.002(3) -0.018(3) 0.003(3)
C16 0.036(4) 0.043(4) 0.053(5) -0.014(3) -0.005(3) 0.001(3)
C17 0.041(4) 0.063(5) 0.056(5) -0.020(4) 0.001(4) 0.007(4)
C18 0.030(4) 0.066(6) 0.079(7) -0.033(5) -0.009(4) 0.010(4)
C19 0.036(4) 0.050(5) 0.062(5) -0.009(4) -0.014(4) -0.001(3)
C20 0.035(4) 0.033(4) 0.050(4) -0.005(3) -0.007(3) -0.002(3)
C21 0.038(4) 0.040(4) 0.038(4) 0.001(3) -0.010(3) 0.004(3)
C22 0.042(4) 0.056(5) 0.049(5) 0.005(4) -0.013(3) 0.007(4)
C23 0.042(4) 0.041(4) 0.029(3) -0.003(3) -0.002(3) 0.005(3)
C24 0.050(5) 0.056(5) 0.043(4) -0.003(4) 0.000(4) 0.014(4)
C25 0.087(9) 0.161(14) 0.050(6) 0.007(7) 0.012(6) 0.071(9)
C26 0.046(4) 0.039(4) 0.058(5) -0.010(4) -0.011(4) 0.008(3)
C27 0.053(5) 0.079(7) 0.065(6) -0.025(5) -0.010(4) 0.026(5)
C28 0.051(5) 0.066(6) 0.095(8) -0.026(6) -0.029(5) 0.029(5)
C29 0.061(6) 0.051(5) 0.082(7) -0.010(5) -0.036(5) 0.014(4)
C30 0.043(4) 0.048(5) 0.060(5) -0.006(4) -0.021(4) 0.006(3)
C31 0.054(5) 0.049(5) 0.040(4) 0.004(3) -0.019(3) 0.007(4)
C32 0.070(6) 0.047(5) 0.048(5) -0.010(4) -0.019(4) 0.010(4)
C33 0.050(5) 0.042(4) 0.061(5) 0.001(4) -0.019(4) -0.001(3)
C34 0.045(4) 0.041(4) 0.052(5) 0.000(3) -0.010(3) -0.002(3)
C35 0.033(4) 0.045(4) 0.036(4) -0.002(3) -0.002(3) 0.003(3)
C36 0.033(4) 0.042(4) 0.033(3) 0.001(3) -0.003(3) 0.001(3)
C37 0.053(5) 0.048(4) 0.039(4) 0.008(3) -0.006(3) -0.006(4)
C38 0.036(4) 0.041(4) 0.036(4) -0.005(3) -0.006(3) 0.001(3)
C39 0.038(4) 0.039(4) 0.056(5) -0.009(3) -0.013(3) -0.001(3)
C40 0.072(6) 0.055(5) 0.061(6) -0.005(4) -0.024(5) -0.012(5)
C41 0.036(4) 0.038(4) 0.062(5) -0.002(3) -0.007(3) 0.004(3)
C42 0.047(5) 0.039(4) 0.078(6) -0.013(4) -0.012(4) 0.000(4)
C43 0.043(5) 0.039(5) 0.118(10) 0.000(5) -0.012(5) -0.002(4)
C44 0.045(5) 0.046(5) 0.089(7) 0.005(5) -0.002(5) 0.001(4)
C45 0.040(4) 0.041(4) 0.069(6) 0.011(4) 0.009(4) 0.007(3)
C46 0.043(4) 0.039(4) 0.031(3) -0.004(3) -0.008(3) 0.004(3)
C47 0.046(4) 0.042(4) 0.046(4) -0.013(3) -0.019(3) -0.001(3)
C48 0.046(4) 0.038(4) 0.047(4) -0.006(3) -0.012(3) -0.005(3)
C49 0.043(4) 0.044(4) 0.035(4) 0.001(3) -0.012(3) -0.002(3)
C50 0.039(4) 0.029(3) 0.038(4) 0.001(3) -0.009(3) 0.002(3)
C51 0.037(4) 0.034(4) 0.040(4) 0.002(3) -0.009(3) -0.004(3)
C52 0.054(5) 0.043(4) 0.038(4) 0.003(3) -0.014(3) -0.011(3)
C53 0.038(4) 0.028(3) 0.033(3) -0.003(3) -0.010(3) -0.001(3)
C54 0.032(4) 0.038(4) 0.042(4) -0.009(3) -0.010(3) 0.001(3)
C55 0.058(5) 0.059(5) 0.039(4) -0.006(4) -0.013(4) -0.010(4)
C56 0.025(3) 0.036(4) 0.053(4) -0.001(3) -0.008(3) 0.005(3)
C57 0.032(4) 0.041(4) 0.054(5) -0.009(3) -0.013(3) 0.000(3)
C58 0.037(4) 0.035(4) 0.068(5) -0.002(4) -0.004(4) 0.002(3)
C59 0.047(5) 0.040(4) 0.060(5) 0.007(4) -0.006(4) 0.001(3)
C60 0.041(4) 0.039(4) 0.051(5) 0.004(3) -0.005(3) 0.006(3)
C61 0.079(7) 0.077(7) 0.041(5) -0.018(5) -0.018(4) 0.015(5)

loop_
_atom_type_symbol
_atom_type_description
_atom_type_scat_dispersion_real
_atom_type_scat_dispersion_imag
_atom_type_scat_source
C C 0.0033 0.0016 'International Tables Vol C Tables 4.2.6.8 and 6.1.1.4'
H H 0.0000 0.0000 'International Tables Vol C Tables 4.2.6.8 and 6.1.1.4'
F F 0.0171 0.0103 'International Tables Vol C Tables 4.2.6.8 and 6.1.1.4'
Fe Fe 0.3463 0.8444 'International Tables Vol C Tables 4.2.6.8 and 6.1.1.4'
N N 0.0061 0.0033 'International Tables Vol C Tables 4.2.6.8 and 6.1.1.4'
O O 0.0106 0.0060 'International Tables Vol C Tables 4.2.6.8 and 6.1.1.4'
S S 0.1246 0.1234 'International Tables Vol C Tables 4.2.6.8 and 6.1.1.4'

loop_
_geom_angle_atom_site_label_1
_geom_angle_atom_site_label_2
_geom_angle_atom_site_label_3
_geom_angle
N14 Fe1 N2 174.6(2)
N14 Fe1 O1 103.5(2)
N2 Fe1 O1 74.1(2)
N14 Fe1 O3 74.7(2)
N2 Fe1 O3 110.2(2)
O1 Fe1 O3 95.57(19)
N14 Fe1 N1 108.2(2)
N2 Fe1 N1 74.3(2)
O1 Fe1 N1 148.4(2)
O3 Fe1 N1 93.1(2)
N14 Fe1 N13 74.1(2)
N2 Fe1 N13 101.2(2)
O1 Fe1 N13 94.6(2)
O3 Fe1 N13 148.6(2)
N1 Fe1 N13 93.6(2)
N5 Fe2 N20 168.6(2)
N5 Fe2 O1 73.3(2)
N20 Fe2 O1 118.0(2)
N5 Fe2 O4 109.0(2)
N20 Fe2 O4 73.0(2)
O1 Fe2 O4 95.13(19)
N5 Fe2 N19 103.4(2)
N20 Fe2 N19 74.9(2)
O1 Fe2 N19 95.2(2)
O4 Fe2 N19 147.5(2)
N5 Fe2 N6 74.5(2)
N20 Fe2 N6 94.2(2)
O1 Fe2 N6 147.7(2)
O4 Fe2 N6 97.4(2)
N19 Fe2 N6 90.0(2)
N8 Fe3 N17 176.4(3)
N8 Fe3 N18 98.1(3)
N17 Fe3 N18 80.1(3)
N8 Fe3 N7 80.4(2)
N17 Fe3 N7 96.6(3)
N18 Fe3 N7 94.0(2)
N8 Fe3 O3 102.8(2)
N17 Fe3 O3 79.1(2)
N18 Fe3 O3 159.0(2)
N7 Fe3 O3 91.5(2)
N8 Fe3 O2 79.3(2)
N17 Fe3 O2 103.8(2)
N18 Fe3 O2 91.2(2)
N7 Fe3 O2 159.6(2)
O3 Fe3 O2 90.6(2)
O4 Fe4 O2 94.72(19)
O4 Fe4 N11 113.8(2)
O2 Fe4 N11 73.4(2)
O4 Fe4 N23 73.8(2)
O2 Fe4 N23 111.7(2)
N11 Fe4 N23 171.0(2)
O4 Fe4 N24 147.7(2)
O2 Fe4 N24 97.3(2)
N11 Fe4 N24 98.4(2)
N23 Fe4 N24 73.9(2)
O4 Fe4 N12 94.1(2)
O2 Fe4 N12 146.0(2)
N11 Fe4 N12 73.0(2)
N23 Fe4 N12 102.2(2)
N24 Fe4 N12 92.5(2)
O7 S1 O6 115.0(4)
O7 S1 O5 113.3(4)
O6 S1 O5 115.4(4)
O7 S1 C61 105.4(5)
O6 S1 C61 102.2(4)
O5 S1 C61 103.5(5)
O8 S2 O10 108.1(8)
O8 S2 O9 122.7(9)
O10 S2 O9 117.0(10)
O8 S2 C62 93.9(9)
O10 S2 C62 105.6(9)
O9 S2 C62 105.7(10)
O13 S3 O12 118.3(10)
O13 S3 O11 110.7(9)
O12 S3 O11 110.3(10)
O13 S3 C63 107.8(8)
O12 S3 C63 110.0(10)
O11 S3 C63 97.9(8)
F9 C63 F8 97.0(11)
F9 C63 F7 117.2(13)
F8 C63 F7 120.2(12)
F9 C63 S3 104.0(10)
F8 C63 S3 124.1(11)
F7 C63 S3 94.7(10)
O16 S4 O14 118.9(9)
O16 S4 O15 110.5(10)
O14 S4 O15 111.7(9)
O16 S4 C64 104.6(9)
O14 S4 C64 105.1(7)
O15 S4 C64 104.8(8)
F10 C64 F9 103.4(9)
F10 C64 F8 103.0(9)
F9 C64 F8 103.0(8)
F10 C64 S4 116.6(8)
F9 C64 S4 117.4(8)
F8 C64 S4 111.7(8)
O19 S5 O17 116.0(6)
O19 S5 O18 117.5(7)
O17 S5 O18 115.0(6)
O19 S5 C65 100.9(7)
O17 S5 C65 100.3(6)
O18 S5 C65 103.3(7)
F12 C65 F11 107.5(11)
F12 C65 F13 109.5(11)
F11 C65 F13 107.5(11)
F12 C65 S5 110.9(9)
F11 C65 S5 109.9(9)
F13 C65 S5 111.4(9)
O20 S6 O21 114(2)
O20 S6 O22 115.2(17)
O21 S6 O22 113(2)
O20 S6 C66 102.4(15)
O21 S6 C66 111(2)
O22 S6 C66 99.4(12)
F16 C66 F15 107.2(19)
F16 C66 F14 108(2)
F15 C66 F14 105(2)
F16 C66 S6 112.1(17)
F15 C66 S6 117.8(18)
F14 C66 S6 106.1(17)
C8 O1 Fe1 118.0(4)
C8 O1 Fe2 112.4(4)
Fe1 O1 Fe2 129.6(2)
C23 O2 Fe3 108.9(4)
C23 O2 Fe4 116.6(4)
Fe3 O2 Fe4 134.4(3)
C38 O3 Fe3 107.7(4)
C38 O3 Fe1 115.5(4)
Fe3 O3 Fe1 136.6(2)
C53 O4 Fe4 118.0(4)
C53 O4 Fe2 111.7(4)
Fe4 O4 Fe2 129.4(2)
C1 N1 C5 119.3(6)
C1 N1 Fe1 124.8(5)
C5 N1 Fe1 115.9(5)
C6 N2 N3 122.0(6)
C6 N2 Fe1 120.9(5)
N3 N2 Fe1 117.0(4)
N2 N3 C8 113.6(6)
C8 N4 N5 108.6(6)
C9 N5 N4 120.0(6)
C9 N5 Fe2 120.6(5)
N4 N5 Fe2 119.2(4)
C11 N6 C15 118.2(7)
C11 N6 Fe2 114.3(5)
C15 N6 Fe2 127.4(5)
C16 N7 C20 117.8(7)
C16 N7 Fe3 128.7(6)
C20 N7 Fe3 113.5(5)
C21 N8 N9 120.1(6)
C21 N8 Fe3 120.9(5)
N9 N8 Fe3 118.9(4)
C23 N9 N8 108.1(6)
N11 N10 C23 113.9(6)
C24 N11 N10 120.2(7)
C24 N11 Fe4 122.7(6)
N10 N11 Fe4 117.1(5)
C30 N12 C26 119.2(7)
C30 N12 Fe4 125.0(6)
C26 N12 Fe4 115.7(5)
C31 N13 C35 117.9(7)
C31 N13 Fe1 127.0(5)
C35 N13 Fe1 115.1(5)
C36 N14 N15 120.6(6)
C36 N14 Fe1 123.0(5)
N15 N14 Fe1 116.3(4)
C38 N15 N14 114.6(6)
C38 N16 N17 107.2(6)
C39 N17 N16 119.9(7)
C39 N17 Fe3 120.5(5)
N16 N17 Fe3 119.3(5)
C45 N18 C41 117.7(8)
C45 N18 Fe3 128.4(7)
C41 N18 Fe3 113.8(5)
C46 N19 C50 118.1(6)
C46 N19 Fe2 127.1(5)
C50 N19 Fe2 114.7(5)
C51 N20 N21 118.8(6)
C51 N20 Fe2 120.1(5)
N21 N20 Fe2 119.8(4)
C53 N21 N20 107.9(5)
N23 N22 C53 115.0(6)
C54 N23 N22 122.3(6)
C54 N23 Fe4 121.5(5)
N22 N23 Fe4 116.1(4)
C60 N24 C56 117.7(7)
C60 N24 Fe4 126.6(6)
C56 N24 Fe4 115.6(5)
N1 C1 C2 122.3(7)
N1 C1 H1 118.9
C2 C1 H1 118.9
C3 C2 C1 118.6(8)
C3 C2 H2 120.7
C1 C2 H2 120.7
C2 C3 C4 119.8(8)
C2 C3 H3 120.1
C4 C3 H3 120.1
C5 C4 C3 118.4(8)
C5 C4 H4 120.8
C3 C4 H4 120.8
N1 C5 C4 121.6(7)
N1 C5 C6 115.4(6)
C4 C5 C6 123.0(7)
N2 C6 C5 113.3(6)
N2 C6 C7 123.8(7)
C5 C6 C7 122.9(7)
C6 C7 H5 109.5
C6 C7 H6 109.5
H5 C7 H6 109.5
C6 C7 H7 109.5
H5 C7 H7 109.5
H6 C7 H7 109.5
O1 C8 N4 126.2(6)
O1 C8 N3 117.2(6)
N4 C8 N3 116.5(6)
N5 C9 C11 114.1(7)
N5 C9 C10 125.3(7)
C11 C9 C10 120.5(7)
C9 C10 H8 109.5
C9 C10 H9 109.5
H8 C10 H9 109.5
C9 C10 H10 109.5
H8 C10 H10 109.5
H9 C10 H10 109.5
N6 C11 C12 121.7(8)
N6 C11 C9 115.9(7)
C12 C11 C9 122.4(8)
C13 C12 C11 118.8(9)
C13 C12 H11 120.6
C11 C12 H11 120.6
C14 C13 C12 119.7(8)
C14 C13 H12 120.2
C12 C13 H12 120.2
C13 C14 C15 118.9(8)
C13 C14 H13 120.5
C15 C14 H13 120.5
N6 C15 C14 122.7(8)
N6 C15 H14 118.7
C14 C15 H14 118.7
N7 C16 C17 122.8(8)
N7 C16 H15 118.6
C17 C16 H15 118.6
C18 C17 C16 118.9(8)
C18 C17 H16 120.6
C16 C17 H16 120.6
C19 C18 C17 119.3(8)
C19 C18 H17 120.4
C17 C18 H17 120.4
C20 C19 C18 120.0(9)
C20 C19 H18 120.0
C18 C19 H18 120.0
C19 C20 N7 121.2(7)
C19 C20 C21 124.7(8)
N7 C20 C21 114.0(6)
N8 C21 C20 110.8(7)
N8 C21 C22 125.8(7)
C20 C21 C22 123.4(7)
C21 C22 H19 109.5
C21 C22 H20 109.5
H19 C22 H20 109.5
C21 C22 H21 109.5
H19 C22 H21 109.5
H20 C22 H21 109.5
O2 C23 N9 124.8(6)
O2 C23 N10 118.7(7)
N9 C23 N10 116.4(6)
N11 C24 C25 122.7(8)
N11 C24 C26 112.5(7)
C25 C24 C26 124.7(8)
C24 C25 H22 109.5
C24 C25 H23 109.5
H22 C25 H23 109.5
C24 C25 H24 109.5
H22 C25 H24 109.5
H23 C25 H24 109.5
N12 C26 C27 121.6(8)
N12 C26 C24 116.1(7)
C27 C26 C24 122.2(9)
C26 C27 C28 117.8(10)
C26 C27 H25 121.1
C28 C27 H25 121.1
C29 C28 C27 121.1(9)
C29 C28 H26 119.4
C27 C28 H26 119.4
C28 C29 C30 117.7(9)
C28 C29 H27 121.1
C30 C29 H27 121.1
N12 C30 C29 122.2(9)
N12 C30 H28 118.9
C29 C30 H28 118.9
N13 C31 C32 123.0(8)
N13 C31 H29 118.5
C32 C31 H29 118.5
C33 C32 C31 118.5(8)
C33 C32 H30 120.8
C31 C32 H30 120.8
C32 C33 C34 119.3(8)
C32 C33 H31 120.4
C34 C33 H31 120.4
C35 C34 C33 119.6(8)
C35 C34 H32 120.2
C33 C34 H32 120.2
N13 C35 C34 121.7(7)
N13 C35 C36 115.2(7)
C34 C35 C36 123.1(7)
N14 C36 C37 125.2(7)
N14 C36 C35 112.6(6)
C37 C36 C35 122.2(7)
C36 C37 H33 109.5
C36 C37 H34 109.5
H33 C37 H34 109.5
C36 C37 H35 109.5
H33 C37 H35 109.5
H34 C37 H35 109.5
N16 C38 O3 126.4(7)
N16 C38 N15 115.5(6)
O3 C38 N15 118.0(6)
N17 C39 C41 110.9(7)
N17 C39 C40 122.8(8)
C41 C39 C40 126.3(7)
C39 C40 H36 109.5
C39 C40 H37 109.5
H36 C40 H37 109.5
C39 C40 H38 109.5
H36 C40 H38 109.5
H37 C40 H38 109.5
N18 C41 C42 120.8(8)
N18 C41 C39 114.4(7)
C42 C41 C39 124.7(9)
C43 C42 C41 120.0(10)
C43 C42 H39 120.0
C41 C42 H39 120.0
C42 C43 C44 118.9(9)
C42 C43 H40 120.6
C44 C43 H40 120.6
C45 C44 C43 119.4(9)
C45 C44 H41 120.3
C43 C44 H41 120.3
N18 C45 C44 123.2(10)
N18 C45 H42 118.4
C44 C45 H42 118.4
N19 C46 C47 122.6(7)
N19 C46 H43 118.7
C47 C46 H43 118.7
C48 C47 C46 119.3(7)
C48 C47 H44 120.3
C46 C47 H44 120.3
C47 C48 C49 118.6(7)
C47 C48 H45 120.7
C49 C48 H45 120.7
C50 C49 C48 119.0(7)
C50 C49 H46 120.5
C48 C49 H46 120.5
N19 C50 C49 122.4(7)
N19 C50 C51 116.0(6)
C49 C50 C51 121.6(7)
N20 C51 C52 124.1(7)
N20 C51 C50 113.3(6)
C52 C51 C50 122.5(6)
C51 C52 H47 109.5
C51 C52 H48 109.5
H47 C52 H48 109.5
C51 C52 H49 109.5
H47 C52 H49 109.5
H48 C52 H49 109.5
O4 C53 N21 126.1(6)
O4 C53 N22 117.1(6)
N21 C53 N22 116.7(6)
N23 C54 C55 126.7(7)
N23 C54 C56 113.1(7)
C55 C54 C56 120.2(7)
C54 C55 H50 109.5
C54 C55 H51 109.5
H50 C55 H51 109.5
C54 C55 H52 109.5
H50 C55 H52 109.5
H51 C55 H52 109.5
N24 C56 C57 122.2(7)
N24 C56 C54 115.7(6)
C57 C56 C54 122.0(7)
C56 C57 C58 118.3(8)
C56 C57 H53 120.9
C58 C57 H53 120.9
C59 C58 C57 119.4(8)
C59 C58 H54 120.3
C57 C58 H54 120.3
C58 C59 C60 119.1(8)
C58 C59 H55 120.4
C60 C59 H55 120.4
N24 C60 C59 123.2(8)
N24 C60 H56 118.4
C59 C60 H56 118.4
F2 C61 F3 108.0(9)
F2 C61 F1 107.4(9)
F3 C61 F1 109.0(9)
F2 C61 S1 111.1(8)
F3 C61 S1 112.3(7)
F1 C61 S1 108.9(7)
F4 C62 F5 122.9(17)
F4 C62 F6 105.6(18)
F5 C62 F6 102.2(18)
F4 C62 S2 115.0(13)
F5 C62 S2 111.4(14)
F6 C62 S2 94.2(14)
O23 C67 H57 109.5
O23 C67 H58 109.5
H57 C67 H58 109.5
O23 C67 H59 109.5
H57 C67 H59 109.5
H58 C67 H59 109.5
O24 C68 H60 109.5
O24 C68 H61 109.5
H60 C68 H61 109.5
O24 C68 H62 109.5
H60 C68 H62 109.5
H61 C68 H62 109.5
O25 C69 H63 109.5
O25 C69 H64 109.5
H63 C69 H64 109.5
O25 C69 H65 109.5
H63 C69 H65 109.5
H64 C69 H65 109.5

loop_
_geom_bond_atom_site_label_1
_geom_bond_atom_site_label_2
_geom_bond_distance
Fe1 N14 2.090(6)
Fe1 N2 2.095(6)
Fe1 O1 2.096(5)
Fe1 O3 2.141(5)
Fe1 N1 2.151(6)
Fe1 N13 2.168(6)
Fe2 N5 2.105(6)
Fe2 N20 2.109(6)
Fe2 O1 2.129(5)
Fe2 O4 2.130(5)
Fe2 N19 2.178(6)
Fe2 N6 2.184(6)
Fe3 N8 1.895(6)
Fe3 N17 1.897(6)
Fe3 N18 1.965(7)
Fe3 N7 1.967(6)
Fe3 O3 2.031(5)
Fe3 O2 2.031(5)
Fe4 O4 2.110(5)
Fe4 O2 2.127(5)
Fe4 N11 2.128(7)
Fe4 N23 2.134(6)
Fe4 N24 2.183(6)
Fe4 N12 2.194(6)
S1 O7 1.430(6)
S1 O6 1.431(6)
S1 O5 1.443(7)
S1 C61 1.811(11)
S2 O8 1.378(7)
S2 O10 1.387(9)
S2 O9 1.421(9)
S2 C62 1.749(15)
S3 O13 1.374(11)
S3 O12 1.407(13)
S3 O11 1.451(12)
S3 C63 1.886(15)
C63 F9 1.50(2)
C63 F8 1.517(19)
C63 F7 1.506(17)
S4 O16 1.359(13)
S4 O14 1.425(11)
S4 O15 1.427(13)
S4 C64 1.696(11)
C64 F10 1.434(9)
C64 F9 1.444(9)
C64 F8 1.448(9)
S5 O19 1.397(10)
S5 O17 1.426(9)
S5 O18 1.429(10)
S5 C65 1.769(12)
C65 F12 1.369(13)
C65 F11 1.393(14)
C65 F13 1.419(14)
S6 O20 1.385(17)
S6 O21 1.386(18)
S6 O22 1.434(16)
S6 C66 1.733(16)
C66 F16 1.371(18)
C66 F15 1.378(18)
C66 F14 1.406(19)
F1 C61 1.342(13)
F2 C61 1.316(13)
F3 C61 1.324(10)
F4 C62 1.384(16)
F5 C62 1.387(16)
F6 C62 1.426(18)
O1 C8 1.297(8)
O2 C23 1.308(9)
O3 C38 1.306(9)
O4 C53 1.312(8)
O23 C67 1.376(13)
O24 C68 1.43(3)
O25 C69 1.46(3)
N1 C1 1.334(9)
N1 C5 1.352(9)
N2 C6 1.304(9)
N2 N3 1.372(8)
N3 C8 1.381(9)
N4 C8 1.308(9)
N4 N5 1.376(8)
N5 C9 1.287(9)
N6 C11 1.350(10)
N6 C15 1.353(9)
N7 C16 1.339(10)
N7 C20 1.374(10)
N8 C21 1.300(9)
N8 N9 1.393(8)
N9 C23 1.315(10)
N10 N11 1.358(9)
N10 C23 1.364(9)
N11 C24 1.287(10)
N12 C30 1.349(10)
N12 C26 1.350(11)
N13 C31 1.341(10)
N13 C35 1.366(10)
N14 C36 1.277(9)
N14 N15 1.382(8)
N15 C38 1.378(10)
N16 C38 1.304(9)
N16 N17 1.381(9)
N17 C39 1.309(10)
N18 C45 1.347(10)
N18 C41 1.365(11)
N19 C46 1.333(9)
N19 C50 1.364(9)
N20 C51 1.318(9)
N20 N21 1.364(8)
N21 C53 1.317(9)
N22 N23 1.366(8)
N22 C53 1.371(9)
N23 C54 1.290(9)
N24 C60 1.323(10)
N24 C56 1.359(10)
C1 C2 1.380(11)
C1 H1 0.9500
C2 C3 1.365(12)
C2 H2 0.9500
C3 C4 1.403(12)
C3 H3 0.9500
C4 C5 1.370(11)
C4 H4 0.9500
C5 C6 1.469(10)
C6 C7 1.500(11)
C7 H5 0.9800
C7 H6 0.9800
C7 H7 0.9800
C9 C11 1.480(11)
C9 C10 1.496(11)
C10 H8 0.9800
C10 H9 0.9800
C10 H10 0.9800
C11 C12 1.392(11)
C12 C13 1.392(13)
C12 H11 0.9500
C13 C14 1.362(13)
C13 H12 0.9500
C14 C15 1.384(11)
C14 H13 0.9500
C15 H14 0.9500
C16 C17 1.375(12)
C16 H15 0.9500
C17 C18 1.374(14)
C17 H16 0.9500
C18 C19 1.372(13)
C18 H17 0.9500
C19 C20 1.365(11)
C19 H18 0.9500
C20 C21 1.473(10)
C21 C22 1.483(10)
C22 H19 0.9800
C22 H20 0.9800
C22 H21 0.9800
C24 C25 1.466(13)
C24 C26 1.483(12)
C25 H22 0.9800
C25 H23 0.9800
C25 H24 0.9800
C26 C27 1.374(12)
C27 C28 1.399(14)
C27 H25 0.9500
C28 C29 1.363(16)
C28 H26 0.9500
C29 C30 1.384(12)
C29 H27 0.9500
C30 H28 0.9500
C31 C32 1.404(12)
C31 H29 0.9500
C32 C33 1.368(13)
C32 H30 0.9500
C33 C34 1.394(12)
C33 H31 0.9500
C34 C35 1.380(11)
C34 H32 0.9500
C35 C36 1.492(10)
C36 C37 1.482(10)
C37 H33 0.9800
C37 H34 0.9800
C37 H35 0.9800
C39 C41 1.452(12)
C39 C40 1.491(13)
C40 H36 0.9800
C40 H37 0.9800
C40 H38 0.9800
C41 C42 1.393(12)
C42 C43 1.367(14)
C42 H39 0.9500
C43 C44 1.376(16)
C43 H40 0.9500
C44 C45 1.365(14)
C44 H41 0.9500
C45 H42 0.9500
C46 C47 1.389(11)
C46 H43 0.9500
C47 C48 1.376(12)
C47 H44 0.9500
C48 C49 1.401(10)
C48 H45 0.9500
C49 C50 1.373(10)
C49 H46 0.9500
C50 C51 1.482(10)
C51 C52 1.468(10)
C52 H47 0.9800
C52 H48 0.9800
C52 H49 0.9800
C54 C55 1.484(11)
C54 C56 1.498(11)
C55 H50 0.9800
C55 H51 0.9800
C55 H52 0.9800
C56 C57 1.389(10)
C57 C58 1.390(12)
C57 H53 0.9500
C58 C59 1.357(13)
C58 H54 0.9500
C59 C60 1.387(12)
C59 H55 0.9500
C60 H56 0.9500
C67 H57 0.9800
C67 H58 0.9800
C67 H59 0.9800
C68 H60 0.9800
C68 H61 0.9800
C68 H62 0.9800
C69 H63 0.9800
C69 H64 0.9800
C69 H65 0.9800
